data_4023390
loop_
_publ_author_name
'Christopher E. Katz'
'Timothy Ribelin'
'Donna Withrow'
'Yashar Basseri'
'Anna K. Manukyan'
'Amy Bermudez'
'Christian G Nuera'
'Victor W. Day'
'Douglas R. Powell'
'Jennifer L. Poutsma'
'Jeffrey Aub\'e'

_publ_contact_author
; 
   Prof. Jeffrey Aub\'e 
   Department of Medicinal Chemistry -- University of Kansas 
   Malott Hall 
   1251 Wescoe Hall Dr, Rm 4070 
   Lawrence, KS  66045-7582  USA 
;
_publ_contact_author_email jaube@ku.edu
_publ_contact_author_fax 1(785)8645326
_publ_contact_author_phone 1(785)8644496
_publ_section_title
;
 Nonbonded, Attractive Cation-\p Interactions in
 Azide-Mediated Asymmetric Ring Expansion Reactions
;
_journal_name_full 'Journal of Organic Chemistry'
_journal_page_first 3318
_journal_page_last 3327
_journal_paper_doi 10.1021/jo800222r
_journal_volume 73
_journal_year 2008
_chemical_formula_sum 'C21 H33 N O5'
_chemical_formula_weight 379.48
_chemical_name_systematic
; 
 ? 
;
_space_group_IT_number 60
_symmetry_cell_setting orthorhombic
_symmetry_space_group_name_Hall '-P 2n 2ab'
_symmetry_space_group_name_H-M 'P b c n'
_atom_sites_solution_hydrogens geom
_atom_sites_solution_primary direct
_atom_sites_solution_secondary difmap
_audit_creation_method SHELXL-97
_cell_angle_alpha 90.00
_cell_angle_beta 90.00
_cell_angle_gamma 90.00
_cell_formula_units_Z 8
_cell_length_a 29.491(5)
_cell_length_b 10.3500(16)
_cell_length_c 13.652(2)
_cell_measurement_reflns_used 2449
_cell_measurement_temperature 100(2)
_cell_measurement_theta_max 20.82
_cell_measurement_theta_min 2.76
_cell_volume 4167.1(11)
_computing_cell_refinement 'Bruker SAINT'
_computing_data_collection 'Bruker SMART'
_computing_data_reduction 'Bruker SAINT'
_computing_molecular_graphics 'Bruker SHELXTL'
_computing_publication_material 'Bruker SHELXTL'
_computing_structure_refinement 'Bruker SHELXTL'
_computing_structure_solution 'Bruker SHELXTL'
_diffrn_ambient_temperature 100(2)
_diffrn_measured_fraction_theta_full 1.000
_diffrn_measured_fraction_theta_max 1.000
_diffrn_measurement_device_type 'Bruker SMART APEX CCD area detector'
_diffrn_measurement_method 'phi and omega scans'
_diffrn_radiation_monochromator graphite
_diffrn_radiation_source 'fine-focus sealed tube'
_diffrn_radiation_type MoK\a
_diffrn_radiation_wavelength 0.71073
_diffrn_reflns_av_R_equivalents 0.1195
_diffrn_reflns_av_sigmaI/netI 0.0646
_diffrn_reflns_limit_h_max 36
_diffrn_reflns_limit_h_min -36
_diffrn_reflns_limit_k_max 12
_diffrn_reflns_limit_k_min -12
_diffrn_reflns_limit_l_max 16
_diffrn_reflns_limit_l_min -16
_diffrn_reflns_number 34596
_diffrn_reflns_theta_full 26.00
_diffrn_reflns_theta_max 26.00
_diffrn_reflns_theta_min 2.56
_diffrn_standards_decay_% 0.00
_exptl_absorpt_coefficient_mu 0.085
_exptl_absorpt_correction_T_max 1.000
_exptl_absorpt_correction_T_min 0.919
_exptl_absorpt_correction_type multi-scan
_exptl_crystal_colour Colorless
_exptl_crystal_density_diffrn 1.210
_exptl_crystal_density_method 'not measured'
_exptl_crystal_description 'Rectangular parallelepiped'
_exptl_crystal_F_000 1648
_exptl_crystal_size_max 0.48
_exptl_crystal_size_mid 0.14
_exptl_crystal_size_min 0.06
_refine_diff_density_max 0.325
_refine_diff_density_min -0.230
_refine_diff_density_rms 0.056
_refine_ls_extinction_method none
_refine_ls_goodness_of_fit_ref 0.974
_refine_ls_hydrogen_treatment mixed
_refine_ls_matrix_type full
_refine_ls_number_parameters 376
_refine_ls_number_reflns 4096
_refine_ls_number_restraints 0
_refine_ls_restrained_S_all 0.974
_refine_ls_R_factor_all 0.1013
_refine_ls_R_factor_gt 0.0555
_refine_ls_shift/su_max 0.000
_refine_ls_shift/su_mean 0.000
_refine_ls_structure_factor_coef Fsqd
_refine_ls_weighting_details 'calc w=1/[\s^2^(Fo^2^)+(0.0777P)^2^+0.0000P] where P=(Fo^2^+2Fc^2^)/3'
_refine_ls_weighting_scheme calc
_refine_ls_wR_factor_gt 0.1214
_refine_ls_wR_factor_ref 0.1361
_reflns_number_gt 2628
_reflns_number_total 4096
_reflns_threshold_expression >2sigma(I)
_cod_data_source_file jo800222r-File003_2.cif
_cod_data_source_block k10b_(Compound_26a)
_cod_depositor_comments
;
The following automatic conversions were performed:
'_symmetry_cell_setting' value 'Orthorhombic' changed to 'orthorhombic'
according to '/home/saulius/struct/CIF-dictionaries/cif_core.dic'
dictionary named 'cif_core.dic' version 2.4.1 from 2010-06-29.

Automatic conversion script
Id: cif_fix_enum 1527 2010-12-29 10:47:43Z saulius 
;
_cod_database_code 4023390

loop_
_symmetry_equiv_pos_as_xyz
'x, y, z'
'-x+1/2, -y+1/2, z+1/2'
'-x, y, -z+1/2'
'x+1/2, -y+1/2, -z'
'-x, -y, -z'
'x-1/2, y-1/2, -z-1/2'
'x, -y, z-1/2'
'-x-1/2, y-1/2, z'

loop_
_atom_site_label
_atom_site_type_symbol
_atom_site_fract_x
_atom_site_fract_y
_atom_site_fract_z
_atom_site_U_iso_or_equiv
_atom_site_adp_type
_atom_site_occupancy
_atom_site_symmetry_multiplicity
_atom_site_calc_flag
_atom_site_refinement_flags
_atom_site_disorder_assembly
_atom_site_disorder_group
O1 O 0.23606(5) 0.02378(14) 0.02214(11) 0.0203(4) Uani 1 1 d . . .
O2 O 0.26946(6) -0.01536(16) -0.28567(12) 0.0242(4) Uani 1 1 d . . .
H2O H 0.2530(11) -0.007(3) -0.335(3) 0.064(11) Uiso 1 1 d . . .
O3 O 0.05516(5) -0.07278(16) -0.25128(11) 0.0244(4) Uani 1 1 d . . .
O4 O 0.06009(5) 0.04123(15) -0.42666(11) 0.0234(4) Uani 1 1 d . . .
O5 O 0.13321(5) 0.17671(15) -0.48055(11) 0.0224(4) Uani 1 1 d . . .
N N 0.20514(6) 0.15820(17) -0.09071(13) 0.0198(4) Uani 1 1 d . . .
C1 C 0.21746(8) 0.1286(2) 0.00173(15) 0.0184(5) Uani 1 1 d . . .
C2 C 0.20677(9) 0.2270(3) 0.07986(18) 0.0225(5) Uani 1 1 d . . .
H2A H 0.2175(9) 0.191(3) 0.134(2) 0.033(7) Uiso 1 1 d . . .
H2B H 0.2246(8) 0.306(3) 0.0668(19) 0.029(7) Uiso 1 1 d . . .
C3 C 0.15670(9) 0.2615(2) 0.09029(18) 0.0234(5) Uani 1 1 d . . .
H3A H 0.1523(8) 0.288(2) 0.160(2) 0.033(7) Uiso 1 1 d . . .
H3B H 0.1390(8) 0.185(2) 0.0812(18) 0.026(7) Uiso 1 1 d . . .
C4 C 0.13979(8) 0.3692(2) 0.02193(17) 0.0221(5) Uani 1 1 d . . .
H4 H 0.1613(7) 0.444(2) 0.0333(16) 0.013(5) Uiso 1 1 d . . .
C5 C 0.14335(9) 0.3270(3) -0.08591(18) 0.0250(6) Uani 1 1 d . . .
H5A H 0.1224(8) 0.259(2) -0.0994(18) 0.026(7) Uiso 1 1 d . . .
H5B H 0.1340(7) 0.401(2) -0.1281(17) 0.019(6) Uiso 1 1 d . . .
C6 C 0.19079(9) 0.2905(2) -0.11752(17) 0.0226(5) Uani 1 1 d . . .
H6A H 0.1944(8) 0.297(2) -0.192(2) 0.029(7) Uiso 1 1 d . . .
H6B H 0.2139(7) 0.350(2) -0.0905(15) 0.010(5) Uiso 1 1 d . . .
C7 C 0.21153(8) 0.0614(2) -0.16928(16) 0.0192(5) Uani 1 1 d . . .
H7 H 0.2133(7) -0.018(2) -0.1385(17) 0.017(6) Uiso 1 1 d . . .
C8 C 0.25755(8) 0.0823(2) -0.21685(17) 0.0213(5) Uani 1 1 d . . .
H8A H 0.2806(8) 0.077(2) -0.1697(17) 0.016(6) Uiso 1 1 d . . .
H8B H 0.2596(7) 0.172(2) -0.2428(17) 0.019(6) Uiso 1 1 d . . .
C9 C 0.17105(8) 0.0594(2) -0.23856(15) 0.0190(5) Uani 1 1 d . . .
C10 C 0.13240(8) -0.0070(2) -0.21017(16) 0.0202(5) Uani 1 1 d . . .
H10 H 0.1316(7) -0.050(2) -0.1480(18) 0.018(6) Uiso 1 1 d . . .
C11 C 0.09477(8) -0.0099(2) -0.27114(16) 0.0190(5) Uani 1 1 d . . .
C12 C 0.09598(8) 0.0524(2) -0.36284(15) 0.0189(5) Uani 1 1 d . . .
C13 C 0.13466(8) 0.1190(2) -0.38963(15) 0.0186(5) Uani 1 1 d . . .
C14 C 0.17224(8) 0.1240(2) -0.32812(16) 0.0193(5) Uani 1 1 d . . .
H14 H 0.1984(7) 0.170(2) -0.3441(16) 0.012(6) Uiso 1 1 d . . .
C15 C 0.09193(9) 0.4201(2) 0.05174(19) 0.0282(6) Uani 1 1 d . . .
H16A H 0.1035(10) 0.429(3) 0.202(2) 0.052(9) Uiso 1 1 d . . .
H16B H 0.0634(10) 0.523(3) 0.165(2) 0.047(8) Uiso 1 1 d . . .
H16C H 0.1192(12) 0.565(3) 0.145(2) 0.067(10) Uiso 1 1 d . . .
C16 C 0.09510(11) 0.4898(3) 0.1511(2) 0.0429(7) Uani 1 1 d . . .
C17 C 0.05767(10) 0.3102(3) 0.0579(3) 0.0438(8) Uani 1 1 d . . .
H17A H 0.0276(10) 0.341(2) 0.0643(19) 0.035(7) Uiso 1 1 d . . .
H17B H 0.0659(11) 0.245(3) 0.109(3) 0.061(10) Uiso 1 1 d . . .
H17C H 0.0548(12) 0.259(4) -0.004(3) 0.079(12) Uiso 1 1 d . . .
C18 C 0.07450(11) 0.5192(3) -0.0227(2) 0.0357(7) Uani 1 1 d . . .
H18A H 0.0674(11) 0.483(3) -0.088(3) 0.066(10) Uiso 1 1 d . . .
H18B H 0.0473(10) 0.562(3) 0.000(2) 0.038(8) Uiso 1 1 d . . .
H18C H 0.0967(9) 0.591(3) -0.035(2) 0.042(8) Uiso 1 1 d . . .
C19 C 0.05306(10) -0.1462(3) -0.16242(19) 0.0316(6) Uani 1 1 d . . .
H19A H 0.0220(9) -0.182(2) -0.1600(17) 0.024(6) Uiso 1 1 d . . .
H19B H 0.0773(9) -0.222(3) -0.167(2) 0.044(8) Uiso 1 1 d . . .
H19C H 0.0601(11) -0.089(3) -0.105(3) 0.067(10) Uiso 1 1 d . . .
C20 C 0.02327(10) 0.1257(3) -0.4047(2) 0.0300(6) Uani 1 1 d . . .
H20A H 0.0095(9) 0.099(3) -0.340(2) 0.040(8) Uiso 1 1 d . . .
H20B H 0.0335(9) 0.211(3) -0.409(2) 0.037(8) Uiso 1 1 d . . .
H20C H -0.0005(10) 0.111(3) -0.446(2) 0.038(8) Uiso 1 1 d . . .
C21 C 0.17244(9) 0.2473(3) -0.51066(19) 0.0233(6) Uani 1 1 d . . .
H21A H 0.1781(8) 0.322(2) -0.4642(18) 0.020(6) Uiso 1 1 d . . .
H21B H 0.1992(8) 0.193(2) -0.5166(17) 0.018(6) Uiso 1 1 d . . .
H21C H 0.1647(8) 0.281(2) -0.577(2) 0.032(7) Uiso 1 1 d . . .

loop_
_atom_site_aniso_label
_atom_site_aniso_U_11
_atom_site_aniso_U_22
_atom_site_aniso_U_33
_atom_site_aniso_U_23
_atom_site_aniso_U_13
_atom_site_aniso_U_12
O1 0.0311(9) 0.0216(9) 0.0083(7) 0.0010(7) -0.0020(6) 0.0021(7)
O2 0.0324(10) 0.0311(10) 0.0091(8) -0.0005(7) -0.0020(7) 0.0044(8)
O3 0.0309(10) 0.0320(9) 0.0103(8) 0.0055(7) -0.0028(7) -0.0062(8)
O4 0.0268(9) 0.0301(9) 0.0132(8) 0.0014(7) -0.0027(6) 0.0012(7)
O5 0.0293(9) 0.0283(9) 0.0095(8) 0.0060(7) -0.0022(7) -0.0025(7)
N 0.0336(12) 0.0181(10) 0.0078(9) -0.0003(8) -0.0015(8) -0.0010(8)
C1 0.0240(12) 0.0216(12) 0.0098(11) -0.0005(9) -0.0009(9) -0.0056(10)
C2 0.0344(15) 0.0221(13) 0.0110(12) 0.0007(11) -0.0036(10) 0.0004(11)
C3 0.0348(15) 0.0224(13) 0.0131(12) -0.0001(10) 0.0018(11) -0.0003(11)
C4 0.0293(13) 0.0178(11) 0.0192(12) 0.0016(10) -0.0021(10) -0.0029(10)
C5 0.0350(15) 0.0223(13) 0.0176(12) 0.0014(11) -0.0057(11) 0.0010(11)
C6 0.0373(15) 0.0209(12) 0.0095(11) 0.0047(10) -0.0019(10) -0.0025(11)
C7 0.0334(14) 0.0155(12) 0.0087(11) 0.0009(10) -0.0019(10) 0.0006(10)
C8 0.0279(14) 0.0253(13) 0.0108(11) -0.0018(11) -0.0028(10) -0.0019(11)
C9 0.0281(13) 0.0209(12) 0.0080(11) -0.0027(9) 0.0004(9) 0.0012(10)
C10 0.0329(14) 0.0191(12) 0.0087(11) 0.0002(10) -0.0006(10) 0.0028(10)
C11 0.0266(13) 0.0192(11) 0.0112(11) -0.0023(9) 0.0031(10) -0.0005(10)
C12 0.0249(13) 0.0222(12) 0.0097(11) -0.0029(9) -0.0010(9) 0.0023(10)
C13 0.0332(13) 0.0180(11) 0.0047(10) 0.0004(9) 0.0012(9) 0.0029(10)
C14 0.0257(13) 0.0203(12) 0.0119(11) -0.0010(10) 0.0012(10) -0.0011(10)
C15 0.0307(14) 0.0222(12) 0.0317(14) 0.0017(11) 0.0011(11) -0.0003(11)
C16 0.0442(19) 0.0491(19) 0.0355(17) -0.0030(16) 0.0077(15) 0.0110(16)
C17 0.0262(17) 0.0354(17) 0.070(2) 0.0108(18) 0.0038(15) 0.0009(13)
C18 0.0326(16) 0.0308(16) 0.0438(19) 0.0032(14) -0.0034(14) 0.0053(13)
C19 0.0332(16) 0.0464(17) 0.0152(13) 0.0112(13) -0.0011(11) -0.0099(14)
C20 0.0281(15) 0.0369(17) 0.0248(15) 0.0024(12) -0.0041(12) 0.0031(13)
C21 0.0269(14) 0.0284(14) 0.0145(12) 0.0048(11) 0.0014(10) 0.0011(12)

loop_
_atom_type_symbol
_atom_type_description
_atom_type_scat_dispersion_real
_atom_type_scat_dispersion_imag
_atom_type_scat_source
C C 0.0033 0.0016 'International Tables Vol C Tables 4.2.6.8 and 6.1.1.4'
H H 0.0000 0.0000 'International Tables Vol C Tables 4.2.6.8 and 6.1.1.4'
N N 0.0061 0.0033 'International Tables Vol C Tables 4.2.6.8 and 6.1.1.4'
O O 0.0106 0.0060 'International Tables Vol C Tables 4.2.6.8 and 6.1.1.4'

loop_
_geom_angle_atom_site_label_1
_geom_angle_atom_site_label_2
_geom_angle_atom_site_label_3
_geom_angle
_geom_angle_site_symmetry_1
_geom_angle_site_symmetry_3
_geom_angle_publ_flag
C8 O2 H2O 109(2) . . ?
C11 O3 C19 117.27(18) . . ?
C12 O4 C20 113.64(18) . . ?
C13 O5 C21 117.10(18) . . ?
C1 N C6 121.26(19) . . ?
C1 N C7 119.35(19) . . ?
C6 N C7 118.94(18) . . ?
O1 C1 N 121.7(2) . . ?
O1 C1 C2 121.42(19) . . ?
N C1 C2 116.9(2) . . ?
C1 C2 C3 115.2(2) . . ?
C1 C2 H2A 103.6(17) . . ?
C3 C2 H2A 111.3(17) . . ?
C1 C2 H2B 108.5(15) . . ?
C3 C2 H2B 109.9(14) . . ?
H2A C2 H2B 108(2) . . ?
C2 C3 C4 115.3(2) . . ?
C2 C3 H3A 106.3(14) . . ?
C4 C3 H3A 109.5(15) . . ?
C2 C3 H3B 108.8(14) . . ?
C4 C3 H3B 110.2(14) . . ?
H3A C3 H3B 106(2) . . ?
C3 C4 C5 110.7(2) . . ?
C3 C4 C15 112.31(19) . . ?
C5 C4 C15 114.0(2) . . ?
C3 C4 H4 104.8(12) . . ?
C5 C4 H4 108.7(12) . . ?
C15 C4 H4 105.7(12) . . ?
C6 C5 C4 114.0(2) . . ?
C6 C5 H5A 111.1(15) . . ?
C4 C5 H5A 110.5(15) . . ?
C6 C5 H5B 106.4(13) . . ?
C4 C5 H5B 108.5(13) . . ?
H5A C5 H5B 106.0(19) . . ?
N C6 C5 115.2(2) . . ?
N C6 H6A 106.0(14) . . ?
C5 C6 H6A 111.3(14) . . ?
N C6 H6B 106.6(12) . . ?
C5 C6 H6B 112.1(12) . . ?
H6A C6 H6B 104.9(18) . . ?
N C7 C8 109.07(18) . . ?
N C7 C9 111.05(18) . . ?
C8 C7 C9 115.87(19) . . ?
N C7 H7 106.3(14) . . ?
C8 C7 H7 105.8(14) . . ?
C9 C7 H7 108.2(14) . . ?
O2 C8 C7 113.62(19) . . ?
O2 C8 H8A 103.4(14) . . ?
C7 C8 H8A 110.1(14) . . ?
O2 C8 H8B 114.5(13) . . ?
C7 C8 H8B 109.7(13) . . ?
H8A C8 H8B 104.9(19) . . ?
C10 C9 C14 120.2(2) . . ?
C10 C9 C7 118.5(2) . . ?
C14 C9 C7 121.2(2) . . ?
C9 C10 C11 120.0(2) . . ?
C9 C10 H10 119.9(13) . . ?
C11 C10 H10 120.0(13) . . ?
O3 C11 C10 125.2(2) . . ?
O3 C11 C12 114.62(19) . . ?
C10 C11 C12 120.2(2) . . ?
O4 C12 C13 120.63(19) . . ?
O4 C12 C11 120.3(2) . . ?
C13 C12 C11 119.0(2) . . ?
O5 C13 C12 115.38(19) . . ?
O5 C13 C14 123.5(2) . . ?
C12 C13 C14 121.1(2) . . ?
C13 C14 C9 119.4(2) . . ?
C13 C14 H14 122.5(14) . . ?
C9 C14 H14 118.0(14) . . ?
C17 C15 C18 108.3(2) . . ?
C17 C15 C16 110.0(3) . . ?
C18 C15 C16 106.9(2) . . ?
C17 C15 C4 111.3(2) . . ?
C18 C15 C4 110.9(2) . . ?
C16 C15 C4 109.5(2) . . ?
C15 C16 H16A 109.7(18) . . ?
C15 C16 H16B 105.3(17) . . ?
H16A C16 H16B 109(2) . . ?
C15 C16 H16C 108.4(19) . . ?
H16A C16 H16C 111(3) . . ?
H16B C16 H16C 113(2) . . ?
C15 C17 H17A 111.9(16) . . ?
C15 C17 H17B 112.2(18) . . ?
H17A C17 H17B 113(2) . . ?
C15 C17 H17C 114(2) . . ?
H17A C17 H17C 100(2) . . ?
H17B C17 H17C 105(3) . . ?
C15 C18 H18A 114(2) . . ?
C15 C18 H18B 111.9(16) . . ?
H18A C18 H18B 107(3) . . ?
C15 C18 H18C 113.1(16) . . ?
H18A C18 H18C 105(3) . . ?
H18B C18 H18C 105(2) . . ?
O3 C19 H19A 105.5(14) . . ?
O3 C19 H19B 108.2(16) . . ?
H19A C19 H19B 110(2) . . ?
O3 C19 H19C 110(2) . . ?
H19A C19 H19C 113(2) . . ?
H19B C19 H19C 110(2) . . ?
O4 C20 H20A 109.0(15) . . ?
O4 C20 H20B 108.6(16) . . ?
H20A C20 H20B 116(2) . . ?
O4 C20 H20C 110.8(17) . . ?
H20A C20 H20C 101(2) . . ?
H20B C20 H20C 112(2) . . ?
O5 C21 H21A 110.1(13) . . ?
O5 C21 H21B 112.8(13) . . ?
H21A C21 H21B 111.0(19) . . ?
O5 C21 H21C 104.9(14) . . ?
H21A C21 H21C 109.7(19) . . ?
H21B C21 H21C 108(2) . . ?

loop_
_geom_bond_atom_site_label_1
_geom_bond_atom_site_label_2
_geom_bond_distance
_geom_bond_site_symmetry_2
_geom_bond_publ_flag
O1 C1 1.247(3) . ?
O2 C8 1.424(3) . ?
O2 H2O 0.83(4) . ?
O3 C11 1.364(3) . ?
O3 C19 1.433(3) . ?
O4 C12 1.376(3) . ?
O4 C20 1.426(3) . ?
O5 C13 1.378(2) . ?
O5 C21 1.429(3) . ?
N C1 1.348(3) . ?
N C6 1.480(3) . ?
N C7 1.480(3) . ?
C1 C2 1.508(3) . ?
C2 C3 1.526(3) . ?
C2 H2A 0.89(3) . ?
C2 H2B 0.98(3) . ?
C3 C4 1.537(3) . ?
C3 H3A 0.99(3) . ?
C3 H3B 0.96(3) . ?
C4 C5 1.539(3) . ?
C4 C15 1.560(3) . ?
C4 H4 1.01(2) . ?
C5 C6 1.512(4) . ?
C5 H5A 0.95(3) . ?
C5 H5B 0.99(2) . ?
C6 H6A 1.02(3) . ?
C6 H6B 0.99(2) . ?
C7 C8 1.520(3) . ?
C7 C9 1.523(3) . ?
C7 H7 0.93(2) . ?
C8 H8A 0.94(2) . ?
C8 H8B 1.00(2) . ?
C9 C10 1.387(3) . ?
C9 C14 1.394(3) . ?
C10 C11 1.387(3) . ?
C10 H10 0.96(2) . ?
C11 C12 1.409(3) . ?
C12 C13 1.382(3) . ?
C13 C14 1.391(3) . ?
C14 H14 0.93(2) . ?
C15 C17 1.524(4) . ?
C15 C18 1.533(4) . ?
C15 C16 1.540(4) . ?
C16 H16A 0.97(3) . ?
C16 H16B 1.01(3) . ?
C16 H16C 1.06(3) . ?
C17 H17A 0.95(3) . ?
C17 H17B 1.00(3) . ?
C17 H17C 0.99(4) . ?
C18 H18A 0.99(4) . ?
C18 H18B 0.97(3) . ?
C18 H18C 1.01(3) . ?
C19 H19A 0.99(3) . ?
C19 H19B 1.07(3) . ?
C19 H19C 1.00(4) . ?
C20 H20A 1.00(3) . ?
C20 H20B 0.93(3) . ?
C20 H20C 0.91(3) . ?
C21 H21A 1.01(2) . ?
C21 H21B 0.97(2) . ?
C21 H21C 1.00(3) . ?

loop_
_geom_hbond_atom_site_label_D
_geom_hbond_atom_site_label_H
_geom_hbond_atom_site_label_A
_geom_hbond_distance_DH
_geom_hbond_distance_HA
_geom_hbond_distance_DA
_geom_hbond_angle_DHA
_geom_hbond_site_symmetry_A
O2 H2O O1 0.83(4) 2.02(4) 2.804(2) 156(3) 7

loop_
_geom_torsion_atom_site_label_1
_geom_torsion_atom_site_label_2
_geom_torsion_atom_site_label_3
_geom_torsion_atom_site_label_4
_geom_torsion
_geom_torsion_site_symmetry_1
_geom_torsion_site_symmetry_2
_geom_torsion_site_symmetry_3
_geom_torsion_site_symmetry_4
_geom_torsion_publ_flag
C6 N C1 O1 -168.9(2) . . . . ?
C7 N C1 O1 3.3(3) . . . . ?
C6 N C1 C2 12.4(3) . . . . ?
C7 N C1 C2 -175.3(2) . . . . ?
O1 C1 C2 C3 -120.0(2) . . . . ?
N C1 C2 C3 58.7(3) . . . . ?
C1 C2 C3 C4 -86.2(3) . . . . ?
C2 C3 C4 C5 63.9(3) . . . . ?
C2 C3 C4 C15 -167.5(2) . . . . ?
C3 C4 C5 C6 -58.1(3) . . . . ?
C15 C4 C5 C6 174.2(2) . . . . ?
C1 N C6 C5 -76.4(3) . . . . ?
C7 N C6 C5 111.3(2) . . . . ?
C4 C5 C6 N 81.1(3) . . . . ?
C1 N C7 C8 -92.2(2) . . . . ?
C6 N C7 C8 80.2(2) . . . . ?
C1 N C7 C9 138.9(2) . . . . ?
C6 N C7 C9 -48.7(3) . . . . ?
N C7 C8 O2 172.91(18) . . . . ?
C9 C7 C8 O2 -60.9(3) . . . . ?
N C7 C9 C10 -80.0(3) . . . . ?
C8 C7 C9 C10 154.9(2) . . . . ?
N C7 C9 C14 99.2(2) . . . . ?
C8 C7 C9 C14 -25.9(3) . . . . ?
C14 C9 C10 C11 0.3(3) . . . . ?
C7 C9 C10 C11 179.5(2) . . . . ?
C19 O3 C11 C10 -2.9(3) . . . . ?
C19 O3 C11 C12 175.4(2) . . . . ?
C9 C10 C11 O3 179.5(2) . . . . ?
C9 C10 C11 C12 1.2(3) . . . . ?
C20 O4 C12 C13 -102.8(3) . . . . ?
C20 O4 C12 C11 80.7(3) . . . . ?
O3 C11 C12 O4 -3.6(3) . . . . ?
C10 C11 C12 O4 174.9(2) . . . . ?
O3 C11 C12 C13 179.88(19) . . . . ?
C10 C11 C12 C13 -1.7(3) . . . . ?
C21 O5 C13 C12 179.6(2) . . . . ?
C21 O5 C13 C14 -1.4(3) . . . . ?
O4 C12 C13 O5 3.1(3) . . . . ?
C11 C12 C13 O5 179.68(19) . . . . ?
O4 C12 C13 C14 -175.9(2) . . . . ?
C11 C12 C13 C14 0.7(3) . . . . ?
O5 C13 C14 C9 -178.1(2) . . . . ?
C12 C13 C14 C9 0.8(3) . . . . ?
C10 C9 C14 C13 -1.3(3) . . . . ?
C7 C9 C14 C13 179.5(2) . . . . ?
C3 C4 C15 C17 -54.8(3) . . . . ?
C5 C4 C15 C17 72.1(3) . . . . ?
C3 C4 C15 C18 -175.4(2) . . . . ?
C5 C4 C15 C18 -48.5(3) . . . . ?
C3 C4 C15 C16 67.0(3) . . . . ?
C5 C4 C15 C16 -166.1(2) . . . . ?
